data_7054516
loop_
_publ_author_name
'Song, Qingbao'
'Wang, Yongsheng'
'Hu, Chenchen'
'Zhang, Yujian'
'Sun, Jingwei'
'Wang, Kunyan'
'Zhang, Cheng'

_publ_section_title
;
 Effect of stacking mode on the mechanofluorochromic properties of
 3-aryl-2-cyano acrylamide derivatives
;
_journal_issue 1
_journal_name_full 'New J. Chem.'
_journal_page_first 659
_journal_paper_doi 10.1039/C4NJ01492H
_journal_volume 39
_journal_year 2015
_chemical_formula_moiety 'C11 H10 N2 O2'
_chemical_formula_sum 'C11 H10 N2 O2'
_chemical_formula_weight 202.21
_chemical_name_common p-MPCPA
_chemical_name_systematic
; 
2-cyano-3-(4-methoxyphenyl)-2-propenamide
;
_space_group_IT_number 14
_symmetry_cell_setting monoclinic
_symmetry_space_group_name_Hall '-P 2ybc'
_symmetry_space_group_name_H-M 'P 1 21/c 1'
_atom_sites_solution_hydrogens geom
_atom_sites_solution_primary direct
_atom_sites_solution_secondary difmap
_audit_creation_method SHELXL-97
_cell_angle_alpha 90.00
_cell_angle_beta 93.463(8)
_cell_angle_gamma 90.00
_cell_formula_units_Z 4
_cell_length_a 3.920(2)
_cell_length_b 10.792(6)
_cell_length_c 23.124(12)
_cell_measurement_reflns_used 2260
_cell_measurement_temperature 293(2)
_cell_measurement_theta_max 28.66
_cell_measurement_theta_min 2.61
_cell_volume 976.5(9)
_computing_cell_refinement 'Bruker SAINT'
_computing_data_collection 'Bruker APEX2'
_computing_data_reduction 'Bruker SAINT'
_computing_molecular_graphics 'Bruker SHELXTL'
_computing_publication_material 'Bruker SHELXTL'
_computing_structure_refinement 'SHELXL-97 (Sheldrick, 2008)'
_computing_structure_solution 'SHELXS-97 (Sheldrick, 2008)'
_diffrn_ambient_temperature 293(2)
_diffrn_measured_fraction_theta_full 0.983
_diffrn_measured_fraction_theta_max 0.983
_diffrn_measurement_device_type 'Bruker APEX-II CCD'
_diffrn_measurement_method '\f and \w scans'
_diffrn_radiation_monochromator graphite
_diffrn_radiation_source 'fine-focus sealed tube'
_diffrn_radiation_type MoK\a
_diffrn_radiation_wavelength 0.71073
_diffrn_reflns_av_R_equivalents 0.0481
_diffrn_reflns_av_unetI/netI 0.0562
_diffrn_reflns_limit_h_max 4
_diffrn_reflns_limit_h_min -4
_diffrn_reflns_limit_k_max 11
_diffrn_reflns_limit_k_min -12
_diffrn_reflns_limit_l_max 20
_diffrn_reflns_limit_l_min -27
_diffrn_reflns_number 4626
_diffrn_reflns_theta_full 25.00
_diffrn_reflns_theta_max 25.00
_diffrn_reflns_theta_min 2.58
_exptl_absorpt_coefficient_mu 0.097
_exptl_absorpt_correction_T_max 0.9837
_exptl_absorpt_correction_T_min 0.9771
_exptl_absorpt_correction_type multi-scan
_exptl_absorpt_process_details SADABS
_exptl_crystal_colour colorless
_exptl_crystal_density_diffrn 1.375
_exptl_crystal_density_method 'not measured'
_exptl_crystal_description rod
_exptl_crystal_F_000 424
_exptl_crystal_size_max 0.24
_exptl_crystal_size_mid 0.20
_exptl_crystal_size_min 0.17
_refine_diff_density_max 0.337
_refine_diff_density_min -0.314
_refine_diff_density_rms 0.094
_refine_ls_extinction_coef 0.039(8)
_refine_ls_extinction_expression Fc^*^=kFc[1+0.001xFc^2^\l^3^/sin(2\q)]^-1/4^
_refine_ls_extinction_method SHELXL
_refine_ls_goodness_of_fit_ref 1.035
_refine_ls_hydrogen_treatment mixed
_refine_ls_matrix_type full
_refine_ls_number_parameters 145
_refine_ls_number_reflns 1698
_refine_ls_number_restraints 0
_refine_ls_restrained_S_all 1.035
_refine_ls_R_factor_all 0.1143
_refine_ls_R_factor_gt 0.0824
_refine_ls_shift/su_max 0.000
_refine_ls_shift/su_mean 0.000
_refine_ls_structure_factor_coef Fsqd
_refine_ls_weighting_details 'calc w=1/[\s^2^(Fo^2^)+(0.0010P)^2^+6.0000P] where P=(Fo^2^+2Fc^2^)/3'
_refine_ls_weighting_scheme calc
_refine_ls_wR_factor_gt 0.2333
_refine_ls_wR_factor_ref 0.2367
_reflns_number_gt 1453
_reflns_number_total 1698
_reflns_threshold_expression >2sigma(I)
_cod_data_source_file c4nj01492h2.cif
_cod_data_source_block a
_cod_depositor_comments
;
The following automatic conversions were performed:

'_symmetry_cell_setting' value 'Monoclinic' changed to 'monoclinic'
according to
/usr/data/users/saulius/crontab/automatic-downloads/rss-feeds/RSC/lib/dictionaries/cif_core.dic
dictionary named 'cif_core.dic' version 2.4.2 from
2011-04-26.

'_exptl_absorpt_correction_type' value 'Multi-scan'
changed to 'multi-scan' according to
/usr/data/users/saulius/crontab/automatic-downloads/rss-feeds/RSC/lib/dictionaries/cif_core.dic
dictionary named 'cif_core.dic' version 2.4.2 from 2011-04-26.

Automatic conversion script
Id: cif_fix_values 2827 2014-09-09 07:05:25Z andrius 

 Adding full bibliography for 7054514--7054516.cif.
;
_cod_original_sg_symbol_H-M 'P21/c   '
_cod_database_code 7054516

loop_
_symmetry_equiv_pos_as_xyz
'x, y, z'
'-x, y+1/2, -z+1/2'
'-x, -y, -z'
'x, -y-1/2, z-1/2'

loop_
_atom_site_label
_atom_site_type_symbol
_atom_site_fract_x
_atom_site_fract_y
_atom_site_fract_z
_atom_site_U_iso_or_equiv
_atom_site_adp_type
_atom_site_occupancy
_atom_site_symmetry_multiplicity
_atom_site_calc_flag
_atom_site_refinement_flags
N1 N 0.2620(17) 0.9857(4) 0.0718(2) 0.0576(16) Uani 1 1 d .
N2 N 0.7011(17) 0.8411(5) 0.1877(2) 0.0688(18) Uani 1 1 d .
O1 O 0.0355(12) 0.8388(4) 0.01268(17) 0.0585(13) Uani 1 1 d .
O2 O 0.7348(12) 0.1775(3) 0.15425(17) 0.0542(12) Uani 1 1 d .
C1 C 0.2088(14) 0.8671(5) 0.0557(2) 0.0399(13) Uani 1 1 d .
C2 C 0.3694(14) 0.7693(5) 0.0942(2) 0.0361(12) Uani 1 1 d .
C3 C 0.5535(15) 0.8068(5) 0.1465(2) 0.0433(14) Uani 1 1 d .
C4 C 0.3345(14) 0.6498(5) 0.0769(2) 0.0398(13) Uani 1 1 d .
H4A H 0.2084 0.6411 0.0418 0.048 Uiso 1 1 calc R
C5 C 0.4510(13) 0.5330(5) 0.1012(2) 0.0365(12) Uani 1 1 d .
C6 C 0.6282(15) 0.5159(5) 0.1548(2) 0.0429(14) Uani 1 1 d .
H6A H 0.6823 0.5844 0.1780 0.051 Uiso 1 1 calc R
C7 C 0.7250(14) 0.3991(5) 0.1742(2) 0.0399(13) Uani 1 1 d .
H7A H 0.8393 0.3895 0.2104 0.048 Uiso 1 1 calc R
C8 C 0.6516(14) 0.2964(5) 0.1398(2) 0.0401(13) Uani 1 1 d .
C9 C 0.4766(16) 0.3115(5) 0.0861(2) 0.0472(15) Uani 1 1 d .
H9A H 0.4256 0.2430 0.0628 0.057 Uiso 1 1 calc R
C10 C 0.3804(15) 0.4269(5) 0.0680(2) 0.0415(13) Uani 1 1 d .
H10A H 0.2628 0.4356 0.0321 0.050 Uiso 1 1 calc R
C11 C 0.9134(18) 0.1557(5) 0.2091(3) 0.0571(17) Uani 1 1 d .
H11A H 0.9553 0.0686 0.2139 0.086 Uiso 1 1 calc R
H11B H 0.7774 0.1846 0.2396 0.086 Uiso 1 1 calc R
H11C H 1.1271 0.1994 0.2108 0.086 Uiso 1 1 calc R
H2 H 0.169(16) 1.044(6) 0.044(3) 0.055(17) Uiso 1 1 d .
H1 H 0.41(2) 1.018(9) 0.101(4) 0.12(3) Uiso 1 1 d .

loop_
_atom_site_aniso_label
_atom_site_aniso_U_11
_atom_site_aniso_U_22
_atom_site_aniso_U_33
_atom_site_aniso_U_23
_atom_site_aniso_U_13
_atom_site_aniso_U_12
N1 0.088(4) 0.029(3) 0.053(3) 0.006(2) -0.022(3) 0.006(3)
N2 0.102(5) 0.045(3) 0.055(3) 0.004(3) -0.027(3) -0.002(3)
O1 0.081(3) 0.036(2) 0.055(3) 0.0056(18) -0.026(2) 0.003(2)
O2 0.084(3) 0.0275(19) 0.049(2) 0.0017(17) -0.015(2) 0.002(2)
C1 0.048(3) 0.035(3) 0.036(3) 0.002(2) -0.004(2) -0.001(2)
C2 0.042(3) 0.033(3) 0.033(3) 0.003(2) 0.000(2) 0.004(2)
C3 0.057(3) 0.026(3) 0.046(3) 0.004(2) -0.004(3) 0.004(2)
C4 0.049(3) 0.037(3) 0.034(3) 0.003(2) -0.001(2) 0.002(2)
C5 0.041(3) 0.033(3) 0.035(3) 0.003(2) -0.001(2) 0.001(2)
C6 0.059(4) 0.032(3) 0.038(3) -0.006(2) -0.004(2) -0.001(3)
C7 0.052(3) 0.036(3) 0.030(3) 0.002(2) -0.007(2) 0.002(2)
C8 0.049(3) 0.030(3) 0.041(3) 0.003(2) 0.002(2) -0.002(2)
C9 0.065(4) 0.029(3) 0.045(3) -0.005(2) -0.012(3) -0.003(3)
C10 0.054(3) 0.035(3) 0.034(3) 0.004(2) -0.007(2) -0.004(2)
C11 0.076(5) 0.040(3) 0.053(4) 0.006(3) -0.013(3) 0.010(3)

loop_
_atom_type_symbol
_atom_type_description
_atom_type_scat_dispersion_real
_atom_type_scat_dispersion_imag
_atom_type_scat_source
C C 0.0033 0.0016 'International Tables Vol C Tables 4.2.6.8 and 6.1.1.4'
H H 0.0000 0.0000 'International Tables Vol C Tables 4.2.6.8 and 6.1.1.4'
N N 0.0061 0.0033 'International Tables Vol C Tables 4.2.6.8 and 6.1.1.4'
O O 0.0106 0.0060 'International Tables Vol C Tables 4.2.6.8 and 6.1.1.4'

loop_
_geom_angle_atom_site_label_1
_geom_angle_atom_site_label_2
_geom_angle_atom_site_label_3
_geom_angle
C1 N1 H2 114(4)
C1 N1 H1 130(6)
H2 N1 H1 116(7)
C8 O2 C11 118.1(4)
O1 C1 N1 122.6(5)
O1 C1 C2 120.4(5)
N1 C1 C2 117.0(5)
C4 C2 C3 123.8(5)
C4 C2 C1 117.7(5)
C3 C2 C1 118.5(4)
N2 C3 C2 177.6(6)
C2 C4 C5 133.8(5)
C2 C4 H4A 113.1
C5 C4 H4A 113.1
C6 C5 C10 116.8(5)
C6 C5 C4 126.2(5)
C10 C5 C4 117.0(4)
C7 C6 C5 121.4(5)
C7 C6 H6A 119.3
C5 C6 H6A 119.3
C6 C7 C8 119.9(5)
C6 C7 H7A 120.0
C8 C7 H7A 120.0
O2 C8 C7 125.1(5)
O2 C8 C9 115.3(5)
C7 C8 C9 119.6(5)
C10 C9 C8 119.7(5)
C10 C9 H9A 120.2
C8 C9 H9A 120.2
C9 C10 C5 122.6(5)
C9 C10 H10A 118.7
C5 C10 H10A 118.7
O2 C11 H11A 109.5
O2 C11 H11B 109.5
H11A C11 H11B 109.5
O2 C11 H11C 109.5
H11A C11 H11C 109.5
H11B C11 H11C 109.5

loop_
_geom_bond_atom_site_label_1
_geom_bond_atom_site_label_2
_geom_bond_distance
N1 C1 1.345(7)
N1 H2 0.95(7)
N1 H1 0.93(10)
N2 C3 1.146(7)
O1 C1 1.209(6)
O2 C8 1.360(6)
O2 C11 1.431(7)
C1 C2 1.496(7)
C2 C4 1.355(7)
C2 C3 1.429(7)
C4 C5 1.443(7)
C4 H4A 0.9300
C5 C6 1.396(7)
C5 C10 1.397(7)
C6 C7 1.383(7)
C6 H6A 0.9300
C7 C8 1.385(7)
C7 H7A 0.9300
C8 C9 1.390(7)
C9 C10 1.361(7)
C9 H9A 0.9300
C10 H10A 0.9300
C11 H11A 0.9600
C11 H11B 0.9600
C11 H11C 0.9600

loop_
_geom_torsion_atom_site_label_1
_geom_torsion_atom_site_label_2
_geom_torsion_atom_site_label_3
_geom_torsion_atom_site_label_4
_geom_torsion
O1 C1 C2 C4 4.8(9)
N1 C1 C2 C4 -176.3(6)
O1 C1 C2 C3 -176.0(6)
N1 C1 C2 C3 2.9(8)
C4 C2 C3 N2 165(16)
C1 C2 C3 N2 -14(17)
C3 C2 C4 C5 0.4(10)
C1 C2 C4 C5 179.5(6)
C2 C4 C5 C6 3.9(10)
C2 C4 C5 C10 -176.0(6)
C10 C5 C6 C7 -0.8(8)
C4 C5 C6 C7 179.3(6)
C5 C6 C7 C8 1.2(9)
C11 O2 C8 C7 -0.3(9)
C11 O2 C8 C9 -179.6(6)
C6 C7 C8 O2 179.8(6)
C6 C7 C8 C9 -0.9(9)
O2 C8 C9 C10 179.6(6)
C7 C8 C9 C10 0.2(9)
C8 C9 C10 C5 0.2(10)
C6 C5 C10 C9 0.1(9)
C4 C5 C10 C9 180.0(6)
